data_4518319
loop_
_publ_author_name
'Sun, Yayong'
'Lu, Dong-Fei'
'Sun, Yuexin'
'Gao, Mei-Yan'
'Zheng, Nan'
'Gu, Cheng'
'Wang, Fei'
'Zhang, Jian'

_publ_section_title
;
 Large Titanium-Oxo Clusters as Precursors to Synthesize the Single
 Crystals of Ti-MOFs
;
_journal_name_full 'ACS Materials Letters'
_journal_page_first 64
_journal_page_last 68
_journal_paper_doi 10.1021/acsmaterialslett.0c00456
_journal_year 2020
_chemical_formula_moiety 'C14 H8 O6 Ti'
_chemical_formula_sum 'C14 H8 O6 Ti'
_chemical_formula_weight 320.10
_space_group_crystal_system tetragonal
_space_group_IT_number 97
_space_group_name_Hall 'I 4 2'
_space_group_name_H-M_alt 'I 4 2 2'
_atom_sites_solution_hydrogens geom
_atom_sites_solution_primary dual
_audit_creation_date 2020-08-21
_audit_creation_method
;
Olex2 1.2
(compiled 2018.05.29 svn.r3508 for OlexSys, GUI svn.r5506)
;
_cell_angle_alpha 90
_cell_angle_beta 90
_cell_angle_gamma 90
_cell_formula_units_Z 16
_cell_length_a 16.6433(2)
_cell_length_b 16.6433(2)
_cell_length_c 23.8476(4)
_cell_measurement_reflns_used 15571
_cell_measurement_temperature 150.00(10)
_cell_measurement_theta_max 72.9960
_cell_measurement_theta_min 3.2730
_cell_volume 6605.77(16)
_computing_cell_refinement 'CrysAlisPro 1.171.39.28b (Rigaku OD, 2015)'
_computing_data_collection 'CrysAlisPro 1.171.39.28b (Rigaku OD, 2015)'
_computing_data_reduction 'CrysAlisPro 1.171.39.28b (Rigaku OD, 2015)'
_computing_molecular_graphics 'Olex2 (Dolomanov et al., 2009)'
_computing_publication_material 'Olex2 (Dolomanov et al., 2009)'
_computing_structure_refinement 'ShelXL (Sheldrick, 2015)'
_computing_structure_solution 'ShelXT (Sheldrick, 2015)'
_diffrn_ambient_environment N~2~
_diffrn_ambient_temperature 150.00(10)
_diffrn_detector 'CCD plate'
_diffrn_measured_fraction_theta_full 1.000
_diffrn_measured_fraction_theta_max 0.995
_diffrn_measurement_details
;
List of Runs (angles in degrees, time in seconds):

  # Type    Start    End  Width  t~exp~   \w     \q     \k     \f   Frames
--------------------------------------------------------------------------
  1  \w    -13.00  31.00   0.50    0.62    --    0.00  72.00 -30.00   88
  2  \w    -86.00 -43.00   0.50    0.62    --    0.00 -19.00 -90.00   86
  3  \w    -72.00   8.00   0.50    0.62    --    0.00 -72.00-120.00  160
  4  \w     48.00  84.00   0.50    0.62    --    0.00  72.00 -30.00   72
  5  \w     55.00  89.00   0.50    0.62    --    0.00  19.00-150.00   68
  6  \w    -31.00  12.00   0.50    0.62    --    0.00 -38.00 -60.00   86
  7  \w     -3.00  23.00   0.50    0.62    --    0.00  19.00-150.00   52
  8  \w   -108.00 -48.00   0.50    2.46    --  -98.80  72.00 -90.00  120
  9  \w   -113.00 -78.00   0.50    2.46    --  -98.80  72.00 150.00   70
 10  \w   -111.00 -12.00   0.50    2.46    --  -98.80  19.00-180.00  198
 11  \w   -188.00 -89.00   0.50    2.46    --  -98.80 -38.00-120.00  198
 12  \w   -106.00 -17.00   0.50    2.46    --  -98.80  72.00-180.00  178
 13  \w   -111.00 -22.00   0.50    2.46    --  -98.80  72.00 -30.00  178
 14  \w   -111.00 -59.00   0.50    2.46    --  -98.80  72.00  30.00  104
 15  \w   -188.00 -95.00   0.50    2.46    --  -98.80 -19.00 -60.00  186
 16  \w   -187.00 -85.00   0.50    2.46    --  -98.80 -38.00-150.00  204
 17  \w    -41.00 -15.00   0.50    2.46    --  -98.80  57.00 -60.00   52
 18  \w   -109.00 -59.00   0.50    2.46    --  -98.80  57.00 -60.00  100
 19  \w    -96.00 -38.00   0.50    2.46    --  -98.80  72.00  60.00  116
 20  \w    -99.00 -73.00   0.50    2.46    --  -98.80  72.00-150.00   52
 21  \w   -102.00 -42.00   0.50    2.46    --  -98.80  72.00  90.00  120
 22  \w   -104.00 -52.00   0.50    2.46    --  -98.80  57.00-180.00  104
 23  \w    -41.00 -12.00   0.50    2.46    --  -98.80  57.00-180.00   58
 24  \w   -138.00-113.00   0.50    2.46    --  -98.80 -19.00-120.00   50
 25  \w   -111.00 -86.00   0.50    2.46    --  -98.80  72.00-120.00   50
 26  \w    -35.00 -10.00   0.50    2.46    --  -98.80  72.00 -90.00   50
 27  \w   -106.00 -23.00   0.50    2.46    --  -98.80  72.00   0.00  166
;
_diffrn_measurement_device 'four-circle diffractometer'
_diffrn_measurement_device_type 'XtaLAB AFC12 (RCD3): Kappa single'
_diffrn_measurement_method '\w scans'
_diffrn_orient_matrix_type 'CrysAlisPro convention (1999,Acta A55,543-557)'
_diffrn_orient_matrix_UB_11 0.0031959500
_diffrn_orient_matrix_UB_12 -0.0217945500
_diffrn_orient_matrix_UB_13 -0.0627009500
_diffrn_orient_matrix_UB_21 -0.0148937500
_diffrn_orient_matrix_UB_22 0.0885977500
_diffrn_orient_matrix_UB_23 -0.0153941500
_diffrn_orient_matrix_UB_31 0.0913993000
_diffrn_orient_matrix_UB_32 0.0153487000
_diffrn_orient_matrix_UB_33 -0.0003290000
_diffrn_radiation_monochromator graphite
_diffrn_radiation_probe x-ray
_diffrn_radiation_type CuK\a
_diffrn_radiation_wavelength 1.54184
_diffrn_reflns_av_R_equivalents 0.0339
_diffrn_reflns_av_unetI/netI 0.0163
_diffrn_reflns_Laue_measured_fraction_full 1.000
_diffrn_reflns_Laue_measured_fraction_max 0.995
_diffrn_reflns_limit_h_max 19
_diffrn_reflns_limit_h_min -15
_diffrn_reflns_limit_k_max 20
_diffrn_reflns_limit_k_min -20
_diffrn_reflns_limit_l_max 29
_diffrn_reflns_limit_l_min -29
_diffrn_reflns_number 25763
_diffrn_reflns_point_group_measured_fraction_full 1.000
_diffrn_reflns_point_group_measured_fraction_max 0.989
_diffrn_reflns_theta_full 67.684
_diffrn_reflns_theta_max 73.791
_diffrn_reflns_theta_min 3.238
_diffrn_source 'fine-focus sealed X-ray tube'
_diffrn_source_type 'Enhance (Cu) X-ray Source'
_exptl_absorpt_coefficient_mu 4.599
_exptl_absorpt_correction_T_max 1.00000
_exptl_absorpt_correction_T_min 0.53603
_exptl_absorpt_correction_type multi-scan
_exptl_absorpt_process_details
;
CrysAlisPro 1.171.39.28b (Rigaku Oxford Diffraction, 2015)
Empirical absorption correction using spherical harmonics,
 implemented in SCALE3 ABSPACK scaling algorithm.
;
_exptl_crystal_colour 'light yellow'
_exptl_crystal_colour_modifier light
_exptl_crystal_colour_primary yellow
_exptl_crystal_density_diffrn 1.287
_exptl_crystal_description polyhedron
_exptl_crystal_F_000 2592
_exptl_crystal_size_max 0.08
_exptl_crystal_size_mid 0.06
_exptl_crystal_size_min 0.06
_refine_diff_density_max 0.745
_refine_diff_density_min -0.366
_refine_diff_density_rms 0.057
_refine_ls_abs_structure_details
;
 Flack x determined using 1272 quotients [(I+)-(I-)]/[(I+)+(I-)]
 (Parsons, Flack and Wagner, Acta Cryst. B69 (2013) 249-259).
;
_refine_ls_abs_structure_Flack 0.034(3)
_refine_ls_extinction_method none
_refine_ls_goodness_of_fit_ref 1.084
_refine_ls_hydrogen_treatment constr
_refine_ls_matrix_type full
_refine_ls_number_parameters 191
_refine_ls_number_reflns 3329
_refine_ls_number_restraints 0
_refine_ls_restrained_S_all 1.084
_refine_ls_R_factor_all 0.0400
_refine_ls_R_factor_gt 0.0384
_refine_ls_shift/su_max 0.000
_refine_ls_shift/su_mean 0.000
_refine_ls_structure_factor_coef Fsqd
_refine_ls_weighting_details 'w=1/[\s^2^(Fo^2^)+(0.0658P)^2^+5.2637P] where P=(Fo^2^+2Fc^2^)/3'
_refine_ls_weighting_scheme calc
_refine_ls_wR_factor_gt 0.1072
_refine_ls_wR_factor_ref 0.1089
_reflns_Friedel_coverage 0.734
_reflns_Friedel_fraction_full 1.000
_reflns_Friedel_fraction_max 0.982
_reflns_number_gt 3168
_reflns_number_total 3329
_reflns_threshold_expression 'I > 2\s(I)'
_cod_data_source_file tz0c00456_si_002.cif
_cod_data_source_block FIR-125
_cod_original_cell_volume 6605.77(19)
_cod_database_code 4518319
_shelx_shelxl_version_number 2017/1
_shelx_space_group_comment
;
The symmetry employed for this shelxl refinement is uniquely defined
by the following loop, which should always be used as a source of
symmetry information in preference to the above space-group names.
They are only intended as comments.
;
_shelx_estimated_absorpt_t_max 0.770
_shelx_estimated_absorpt_t_min 0.710
_reflns_odcompleteness_completeness 100.00
_reflns_odcompleteness_iscentric 1
_reflns_odcompleteness_theta 66.97
_olex2_refinement_description
;
1. Fixed Uiso
 At 1.2 times of:
  All C(H) groups
2.a Aromatic/amide H refined with riding coordinates:
 C5(H5), C9(H9), C3(H3), C6(H6), C11(H11), C12(H12), C8(H8), C2(H2)
;
_olex2_submission_special_instructions 'No special instructions were received'
_oxdiff_exptl_absorpt_empirical_details
;
Empirical correction (ABSPACK) includes:
- Absorption correction using spherical harmonics
- Frame scaling
;
_oxdiff_exptl_absorpt_empirical_full_max 1.881
_oxdiff_exptl_absorpt_empirical_full_min 0.506

loop_
_space_group_symop_operation_xyz
'x, y, z'
'-x, -y, z'
'-y, x, z'
'y, -x, z'
'-x, y, -z'
'x, -y, -z'
'y, x, -z'
'-y, -x, -z'
'x+1/2, y+1/2, z+1/2'
'-x+1/2, -y+1/2, z+1/2'
'-y+1/2, x+1/2, z+1/2'
'y+1/2, -x+1/2, z+1/2'
'-x+1/2, y+1/2, -z+1/2'
'x+1/2, -y+1/2, -z+1/2'
'y+1/2, x+1/2, -z+1/2'
'-y+1/2, -x+1/2, -z+1/2'

loop_
_atom_site_label
_atom_site_type_symbol
_atom_site_fract_x
_atom_site_fract_y
_atom_site_fract_z
_atom_site_U_iso_or_equiv
_atom_site_adp_type
_atom_site_occupancy
_atom_site_site_symmetry_order
_atom_site_calc_flag
_atom_site_refinement_flags_posn
_atom_site_refinement_flags_adp
_atom_site_refinement_flags_occupancy
_atom_site_disorder_assembly
_atom_site_disorder_group
Ti1 Ti -0.31585(3) -0.31585(3) -0.500000 0.0326(2) Uani 1 2 d S T P . .
Ti2 Ti -0.500000 -0.23496(5) -0.500000 0.0366(2) Uani 1 2 d S T P . .
O1 O -0.33777(15) -0.28771(17) -0.41985(10) 0.0402(6) Uani 1 1 d . . . . .
O6 O -0.42220(14) -0.30828(14) -0.51707(10) 0.0366(5) Uani 1 1 d . . . . .
O3 O -0.64054(15) -0.07527(14) -0.02322(11) 0.0390(5) Uani 1 1 d . . . . .
O2 O -0.45923(15) -0.23036(15) -0.41880(10) 0.0392(6) Uani 1 1 d . . . . .
O4 O -0.69639(14) -0.19726(14) -0.01881(10) 0.0359(5) Uani 1 1 d . . . . .
O5 O -0.3902(2) -0.2851(3) -0.15956(13) 0.0860(15) Uani 1 1 d . . . . .
C10 C -0.5731(2) -0.1848(2) -0.06488(14) 0.0378(8) Uani 1 1 d . . . . .
C13 C -0.39938(19) -0.2614(2) -0.39498(15) 0.0341(7) Uani 1 1 d . . . . .
C4 C -0.3994(2) -0.2674(3) -0.33302(16) 0.0445(9) Uani 1 1 d . . . . .
C14 C -0.64167(19) -0.1496(2) -0.03327(13) 0.0315(6) Uani 1 1 d . . . . .
C5 C -0.4606(3) -0.2363(3) -0.30162(17) 0.0538(11) Uani 1 1 d . . . . .
H5 H -0.503401 -0.211423 -0.319637 0.065 Uiso 1 1 calc R . . . .
C9 C -0.5049(3) -0.1411(3) -0.07551(15) 0.0493(9) Uani 1 1 d . . . . .
H9 H -0.499905 -0.089097 -0.061636 0.059 Uiso 1 1 calc R . . . .
C3 C -0.3357(3) -0.3051(3) -0.30517(17) 0.0627(14) Uani 1 1 d . . . . .
H3 H -0.293372 -0.326272 -0.325875 0.075 Uiso 1 1 calc R . . . .
C7 C -0.4518(3) -0.2511(4) -0.12761(17) 0.0626(14) Uani 1 1 d . . . . .
C6 C -0.4605(3) -0.2410(4) -0.24367(19) 0.0685(15) Uani 1 1 d . . . . .
H6 H -0.502360 -0.218854 -0.222998 0.082 Uiso 1 1 calc R . . . .
C11 C -0.5801(3) -0.2640(3) -0.0847(2) 0.0624(12) Uani 1 1 d . . . . .
H11 H -0.625555 -0.294297 -0.076570 0.075 Uiso 1 1 calc R . . . .
C1 C -0.3975(3) -0.2788(4) -0.21701(17) 0.0654(15) Uani 1 1 d . . . . .
C12 C -0.5188(4) -0.2962(4) -0.1164(3) 0.0780(17) Uani 1 1 d . . . . .
H12 H -0.522807 -0.348364 -0.130037 0.094 Uiso 1 1 calc R . . . .
C8 C -0.4433(3) -0.1749(4) -0.10720(18) 0.0631(13) Uani 1 1 d . . . . .
H8 H -0.396665 -0.145839 -0.114392 0.076 Uiso 1 1 calc R . . . .
C2 C -0.3348(3) -0.3114(4) -0.24738(19) 0.0771(18) Uani 1 1 d . . . . .
H2 H -0.292525 -0.337070 -0.229216 0.093 Uiso 1 1 calc R . . . .

loop_
_atom_site_aniso_label
_atom_site_aniso_U_11
_atom_site_aniso_U_22
_atom_site_aniso_U_33
_atom_site_aniso_U_23
_atom_site_aniso_U_13
_atom_site_aniso_U_12
Ti1 0.0336(3) 0.0336(3) 0.0307(4) -0.0016(3) 0.0016(3) -0.0016(3)
Ti2 0.0319(4) 0.0408(4) 0.0372(4) 0.000 -0.0034(4) 0.000
O1 0.0361(13) 0.0520(15) 0.0323(12) 0.0002(10) 0.0035(10) 0.0067(11)
O6 0.0323(11) 0.0338(12) 0.0436(13) -0.0023(9) -0.0018(9) 0.0013(9)
O3 0.0361(13) 0.0337(13) 0.0470(13) -0.0024(10) -0.0012(10) 0.0003(10)
O2 0.0368(13) 0.0433(14) 0.0374(13) 0.0006(10) -0.0007(10) 0.0038(10)
O4 0.0334(12) 0.0325(12) 0.0417(12) -0.0019(9) 0.0039(9) -0.0005(9)
O5 0.070(2) 0.157(4) 0.0317(14) 0.0023(18) 0.0073(14) 0.061(2)
C10 0.0353(18) 0.049(2) 0.0291(16) -0.0019(14) 0.0011(14) 0.0050(15)
C13 0.0295(15) 0.0373(18) 0.0355(17) -0.0020(13) 0.0017(12) 0.0002(13)
C4 0.0401(19) 0.059(2) 0.0344(18) -0.0042(16) 0.0033(14) 0.0109(17)
C14 0.0277(16) 0.0370(17) 0.0299(16) 0.0014(12) -0.0044(12) 0.0031(13)
C5 0.041(2) 0.080(3) 0.040(2) -0.002(2) -0.0004(16) 0.022(2)
C9 0.0349(18) 0.070(2) 0.0432(17) -0.0036(17) 0.0010(17) -0.007(2)
C3 0.052(2) 0.099(4) 0.0362(19) 0.006(2) 0.0110(17) 0.036(3)
C7 0.050(2) 0.106(4) 0.0315(19) -0.002(2) 0.0051(17) 0.030(3)
C6 0.053(3) 0.111(4) 0.042(2) -0.003(2) 0.0067(19) 0.038(3)
C11 0.062(3) 0.051(3) 0.074(3) -0.016(2) 0.026(2) 0.001(2)
C1 0.048(2) 0.117(4) 0.031(2) 0.001(2) 0.0081(16) 0.028(3)
C12 0.079(4) 0.072(3) 0.083(4) -0.023(3) 0.026(3) 0.015(3)
C8 0.0336(19) 0.112(4) 0.044(2) -0.002(2) 0.0056(17) -0.001(2)
C2 0.060(3) 0.131(5) 0.040(2) 0.004(3) 0.007(2) 0.052(3)

loop_
_atom_type_symbol
_atom_type_description
_atom_type_scat_dispersion_real
_atom_type_scat_dispersion_imag
_atom_type_scat_source
C C 0.0181 0.0091 'International Tables Vol C Tables 4.2.6.8 and 6.1.1.4'
H H 0.0000 0.0000 'International Tables Vol C Tables 4.2.6.8 and 6.1.1.4'
O O 0.0492 0.0322 'International Tables Vol C Tables 4.2.6.8 and 6.1.1.4'
Ti Ti 0.2191 1.8069 'International Tables Vol C Tables 4.2.6.8 and 6.1.1.4'

loop_
_geom_angle_atom_site_label_1
_geom_angle_atom_site_label_2
_geom_angle_atom_site_label_3
_geom_angle
_geom_angle_site_symmetry_1
_geom_angle_site_symmetry_3
_geom_angle_publ_flag
Ti2 Ti1 Ti2 137.43(3) 4_545 . ?
O1 Ti1 Ti2 74.87(7) . . ?
O1 Ti1 Ti2 106.71(8) . 4_545 ?
O1 Ti1 Ti2 106.71(8) 7_554 . ?
O1 Ti1 Ti2 74.87(7) 7_554 4_545 ?
O1 Ti1 O1 175.80(16) 7_554 . ?
O1 Ti1 O4 86.73(10) 7_554 11_454 ?
O1 Ti1 O4 86.73(10) . 14_544 ?
O1 Ti1 O4 90.08(11) 7_554 14_544 ?
O1 Ti1 O4 90.08(11) . 11_454 ?
O6 Ti1 Ti2 117.02(8) 7_554 . ?
O6 Ti1 Ti2 117.02(8) . 4_545 ?
O6 Ti1 Ti2 23.37(8) . . ?
O6 Ti1 Ti2 23.37(8) 7_554 4_545 ?
O6 Ti1 O1 91.52(11) . 7_554 ?
O6 Ti1 O1 91.15(11) . . ?
O6 Ti1 O1 91.53(11) 7_554 . ?
O6 Ti1 O1 91.15(11) 7_554 7_554 ?
O6 Ti1 O6 100.63(16) . 7_554 ?
O6 Ti1 O4 89.28(10) 7_554 14_544 ?
O6 Ti1 O4 89.28(10) . 11_454 ?
O6 Ti1 O4 169.92(10) . 14_544 ?
O6 Ti1 O4 169.92(10) 7_554 11_454 ?
O4 Ti1 Ti2 72.98(6) 14_544 4_545 ?
O4 Ti1 Ti2 72.98(6) 11_454 . ?
O4 Ti1 Ti2 147.70(7) 11_454 4_545 ?
O4 Ti1 Ti2 147.70(7) 14_544 . ?
O4 Ti1 O4 80.88(13) 14_544 11_454 ?
Ti1 Ti2 Ti1 132.57(3) . 3_455 ?
O6 Ti2 Ti1 112.37(8) . 3_455 ?
O6 Ti2 Ti1 23.31(7) . . ?
O6 Ti2 Ti1 23.31(7) 5_454 3_455 ?
O6 Ti2 Ti1 112.37(8) 5_454 . ?
O6 Ti2 O6 96.09(16) 5_454 . ?
O6 Ti2 O3 91.05(10) 5_454 15_454 ?
O6 Ti2 O3 171.72(11) 5_454 11_454 ?
O6 Ti2 O3 91.05(11) . 11_454 ?
O6 Ti2 O3 171.72(11) . 15_454 ?
O6 Ti2 O2 92.81(11) 5_454 . ?
O6 Ti2 O2 92.81(11) . 5_454 ?
O6 Ti2 O2 90.04(10) 5_454 5_454 ?
O6 Ti2 O2 90.05(10) . . ?
O3 Ti2 Ti1 148.58(7) 11_454 3_455 ?
O3 Ti2 Ti1 148.58(7) 15_454 . ?
O3 Ti2 Ti1 75.70(7) 15_454 3_455 ?
O3 Ti2 Ti1 75.70(7) 11_454 . ?
O3 Ti2 O3 82.15(14) 11_454 15_454 ?
O2 Ti2 Ti1 73.29(7) . . ?
O2 Ti2 Ti1 108.51(7) . 3_455 ?
O2 Ti2 Ti1 108.51(7) 5_454 . ?
O2 Ti2 Ti1 73.29(7) 5_454 3_455 ?
O2 Ti2 O3 91.37(10) 5_454 15_454 ?
O2 Ti2 O3 85.41(10) . 15_454 ?
O2 Ti2 O3 91.37(10) . 11_454 ?
O2 Ti2 O3 85.41(10) 5_454 11_454 ?
O2 Ti2 O2 175.73(15) 5_454 . ?
C13 O1 Ti1 132.7(2) . . ?
Ti1 O6 Ti2 133.32(14) . . ?
C14 O3 Ti2 129.0(2) . 12_445 ?
C13 O2 Ti2 132.3(2) . . ?
C14 O4 Ti1 134.1(2) . 12_445 ?
C1 O5 C7 116.4(3) . . ?
C9 C10 C14 121.3(4) . . ?
C9 C10 C11 120.3(4) . . ?
C11 C10 C14 118.4(4) . . ?
O1 C13 C4 116.5(3) . . ?
O2 C13 O1 125.0(3) . . ?
O2 C13 C4 118.6(3) . . ?
C5 C4 C13 121.5(4) . . ?
C5 C4 C3 118.3(4) . . ?
C3 C4 C13 120.2(3) . . ?
O3 C14 C10 118.1(3) . . ?
O4 C14 O3 125.3(3) . . ?
O4 C14 C10 116.5(3) . . ?
C4 C5 C6 121.7(4) . . ?
C10 C9 C8 119.7(4) . . ?
C2 C3 C4 121.0(4) . . ?
C12 C7 O5 118.8(5) . . ?
C8 C7 O5 119.6(5) . . ?
C8 C7 C12 121.6(4) . . ?
C1 C6 C5 119.2(4) . . ?
C12 C11 C10 119.2(5) . . ?
O5 C1 C2 115.1(4) . . ?
C6 C1 O5 124.1(4) . . ?
C6 C1 C2 120.8(4) . . ?
C7 C12 C11 119.8(5) . . ?
C7 C8 C9 119.4(4) . . ?
C1 C2 C3 119.0(4) . . ?

loop_
_geom_bond_atom_site_label_1
_geom_bond_atom_site_label_2
_geom_bond_distance
_geom_bond_site_symmetry_2
_geom_bond_publ_flag
Ti1 Ti2 3.3475(4) 4_545 ?
Ti1 Ti2 3.3475(4) . ?
Ti1 O1 2.001(2) 7_554 ?
Ti1 O1 2.001(2) . ?
Ti1 O6 1.821(2) 7_554 ?
Ti1 O6 1.821(2) . ?
Ti1 O4 2.050(2) 14_544 ?
Ti1 O4 2.050(2) 11_454 ?
Ti2 O6 1.825(2) . ?
Ti2 O6 1.825(2) 5_454 ?
Ti2 O3 2.085(3) 15_454 ?
Ti2 O3 2.085(3) 11_454 ?
Ti2 O2 2.053(2) . ?
Ti2 O2 2.053(2) 5_454 ?
O1 C13 1.263(4) . ?
O3 C14 1.260(4) . ?
O2 C13 1.258(4) . ?
O4 C14 1.256(4) . ?
O5 C7 1.398(5) . ?
O5 C1 1.380(5) . ?
C10 C14 1.488(5) . ?
C10 C9 1.371(6) . ?
C10 C11 1.405(6) . ?
C13 C4 1.481(5) . ?
C4 C5 1.365(5) . ?
C4 C3 1.400(6) . ?
C5 C6 1.384(6) . ?
C9 C8 1.393(6) . ?
C3 C2 1.382(6) . ?
C7 C12 1.370(8) . ?
C7 C8 1.365(8) . ?
C6 C1 1.377(6) . ?
C11 C12 1.378(6) . ?
C1 C2 1.382(6) . ?

loop_
_smtbx_masks_void_nr
_smtbx_masks_void_average_x
_smtbx_masks_void_average_y
_smtbx_masks_void_average_z
_smtbx_masks_void_volume
_smtbx_masks_void_count_electrons
_smtbx_masks_void_content
1 0.000 0.000 -0.201 531.2 113.7 ?
2 0.000 0.500 0.250 201.2 33.1 ?
3 0.000 0.500 0.750 201.2 31.1 ?
4 0.500 0.000 0.250 201.2 31.1 ?
5 0.500 1.000 0.750 201.2 33.1 ?
6 0.500 0.500 -0.994 531.2 113.7 ?
